data_4122487
loop_
_publ_author_name
'Xu, Xin'
'Kehr, Gerald'
'Daniliuc, Constantin G.'
'Erker, Gerhard'

_publ_section_title
;
 Formation of unsaturated vicinal zr(+)/p frustrated lewis pairs by the
 unique 1,1-carbozirconation reactions.
;
_journal_issue 35
_journal_name_full 'Journal of the American Chemical Society'
_journal_page_first 12431
_journal_page_last 12443
_journal_paper_doi 10.1021/ja5068146
_journal_volume 136
_journal_year 2014
_chemical_formula_sum 'C68 H57 B F20 N O P Si Zr'
_chemical_formula_weight 1445.24
_chemical_name_systematic
; 
 ? 
;
_space_group_IT_number 2
_symmetry_cell_setting triclinic
_symmetry_space_group_name_Hall '-P 1'
_symmetry_space_group_name_H-M 'P -1'
_atom_sites_solution_hydrogens geom
_atom_sites_solution_primary direct
_atom_sites_solution_secondary difmap
_audit_creation_method SHELXL-97
_cell_angle_alpha 82.3850(10)
_cell_angle_beta 80.8230(10)
_cell_angle_gamma 83.8980(10)
_cell_formula_units_Z 2
_cell_length_a 12.0999(2)
_cell_length_b 17.2670(3)
_cell_length_c 17.9375(3)
_cell_measurement_reflns_used 8919
_cell_measurement_temperature 223(2)
_cell_measurement_theta_max 28.28
_cell_measurement_theta_min 4.08
_cell_volume 3653.15(11)
_computing_cell_refinement 'Collect (Nonius B.V., 1998)'
_computing_data_collection 'Collect (Nonius B.V., 1998)'
_computing_data_reduction 'Denzo-SMN (Otwinowski & Minor, 1997)'
_computing_molecular_graphics 'XP (BrukerAXS, 2000)'
_computing_publication_material 'SHELXL-97 (Sheldrick, 1997)'
_computing_structure_refinement 'SHELXL-97 (Sheldrick, 1997)'
_computing_structure_solution 'SHELXS-97 (Sheldrick, 1990)'
_diffrn_ambient_temperature 223(2)
_diffrn_measured_fraction_theta_full 0.967
_diffrn_measured_fraction_theta_max 0.967
_diffrn_measurement_device_type 'Nonius KappaCCD APEXII'
_diffrn_measurement_method '\w and \f scans'
_diffrn_radiation_monochromator 'Montel mirror'
_diffrn_radiation_source 'rotating anode Nonius FR591'
_diffrn_radiation_type MoK\a
_diffrn_radiation_wavelength 0.71073
_diffrn_reflns_av_R_equivalents 0.041
_diffrn_reflns_av_sigmaI/netI 0.0316
_diffrn_reflns_limit_h_max 14
_diffrn_reflns_limit_h_min 0
_diffrn_reflns_limit_k_max 20
_diffrn_reflns_limit_k_min -20
_diffrn_reflns_limit_l_max 21
_diffrn_reflns_limit_l_min -20
_diffrn_reflns_number 31706
_diffrn_reflns_theta_full 25.00
_diffrn_reflns_theta_max 25.00
_diffrn_reflns_theta_min 4.10
_exptl_absorpt_coefficient_mu 0.279
_exptl_absorpt_correction_T_max 0.9726
_exptl_absorpt_correction_T_min 0.9210
_exptl_absorpt_correction_type multi-scan
_exptl_absorpt_process_details 'Denzo (Otwinowski, Borek, Majewski & Minor, 2003)'
_exptl_crystal_colour yellow
_exptl_crystal_density_diffrn 1.314
_exptl_crystal_density_method 'not measured'
_exptl_crystal_description plate
_exptl_crystal_F_000 1468
_exptl_crystal_size_max 0.30
_exptl_crystal_size_mid 0.17
_exptl_crystal_size_min 0.10
_refine_diff_density_max 0.527
_refine_diff_density_min -0.412
_refine_diff_density_rms 0.071
_refine_ls_extinction_method none
_refine_ls_goodness_of_fit_ref 1.056
_refine_ls_hydrogen_treatment constr
_refine_ls_matrix_type full
_refine_ls_number_parameters 861
_refine_ls_number_reflns 12465
_refine_ls_number_restraints 6
_refine_ls_restrained_S_all 1.058
_refine_ls_R_factor_all 0.0610
_refine_ls_R_factor_gt 0.0540
_refine_ls_shift/su_max 0.002
_refine_ls_shift/su_mean 0.000
_refine_ls_structure_factor_coef Fsqd
_refine_ls_weighting_details 'calc w=1/[\s^2^(Fo^2^)+(0.0843P)^2^+4.0294P] where P=(Fo^2^+2Fc^2^)/3'
_refine_ls_weighting_scheme calc
_refine_ls_wR_factor_gt 0.1501
_refine_ls_wR_factor_ref 0.1565
_reflns_number_gt 10997
_reflns_number_total 12465
_reflns_threshold_expression >2sigma(I)
_cod_data_source_file ja5068146_si_003.cif
_cod_data_source_block erk7158
_cod_depositor_comments 'Adding full bibliography for 4122478--4122491.cif.'
_cod_original_sg_symbol_H-M P-1
_cod_database_code 4122487

loop_
_symmetry_equiv_pos_as_xyz
'x, y, z'
'-x, -y, -z'

loop_
_atom_site_label
_atom_site_type_symbol
_atom_site_fract_x
_atom_site_fract_y
_atom_site_fract_z
_atom_site_U_iso_or_equiv
_atom_site_adp_type
_atom_site_occupancy
_atom_site_symmetry_multiplicity
_atom_site_calc_flag
_atom_site_refinement_flags
Zr1 Zr 0.60978(2) 0.690529(16) 0.693660(15) 0.03376(11) Uani 1 1 d .
P1 P 0.30497(7) 0.75502(5) 0.75608(5) 0.03800(19) Uani 1 1 d .
O1 O 0.48488(19) 0.67725(12) 0.78417(11) 0.0401(5) Uani 1 1 d .
Si1 Si 0.25786(9) 0.83980(6) 0.59397(6) 0.0521(3) Uani 1 1 d .
B1 B 0.0014(3) 0.7616(2) 0.2743(2) 0.0425(8) Uani 1 1 d .
N1 N 0.4090(2) 0.74023(15) 0.81152(14) 0.0400(6) Uani 1 1 d .
C1 C 0.4666(3) 0.75556(17) 0.63118(17) 0.0382(7) Uani 1 1 d .
C2 C 0.3586(3) 0.78047(17) 0.65798(18) 0.0401(7) Uani 1 1 d .
C3 C 0.5079(3) 0.7734(2) 0.54658(19) 0.0510(8) Uani 1 1 d .
H3A H 0.4585 0.7530 0.5178 0.076 Uiso 1 1 calc R
H3B H 0.5836 0.7490 0.5348 0.076 Uiso 1 1 calc R
H3C H 0.5079 0.8297 0.5332 0.076 Uiso 1 1 calc R
C4 C 0.3122(5) 0.9365(3) 0.5557(3) 0.0823(14) Uani 1 1 d .
H4A H 0.2574 0.9683 0.5281 0.123 Uiso 1 1 calc R
H4B H 0.3821 0.9284 0.5216 0.123 Uiso 1 1 calc R
H4C H 0.3254 0.9631 0.5974 0.123 Uiso 1 1 calc R
C5 C 0.2418(4) 0.7831(3) 0.5142(3) 0.0741(12) Uani 1 1 d .
H5A H 0.2591 0.7276 0.5289 0.111 Uiso 1 1 calc R
H5B H 0.2929 0.8004 0.4690 0.111 Uiso 1 1 calc R
H5C H 0.1651 0.7922 0.5034 0.111 Uiso 1 1 calc R
C6 C 0.1120(4) 0.8621(3) 0.6442(3) 0.0749(12) Uani 1 1 d .
H6A H 0.1115 0.9046 0.6745 0.112 Uiso 1 1 calc R
H6B H 0.0877 0.8158 0.6770 0.112 Uiso 1 1 calc R
H6C H 0.0613 0.8773 0.6070 0.112 Uiso 1 1 calc R
C11 C 0.7998(3) 0.7534(2) 0.6611(2) 0.0509(8) Uani 1 1 d .
C12 C 0.7215(3) 0.8101(2) 0.6330(2) 0.0579(10) Uani 1 1 d .
C13 C 0.6440(3) 0.8347(2) 0.6945(3) 0.0610(10) Uani 1 1 d .
C14 C 0.6763(3) 0.7913(2) 0.7625(2) 0.0595(10) Uani 1 1 d .
C15 C 0.7715(3) 0.7405(2) 0.7411(2) 0.0491(8) Uani 1 1 d .
C16 C 0.7367(3) 0.56511(18) 0.66745(18) 0.0405(7) Uani 1 1 d .
C17 C 0.6810(3) 0.58825(18) 0.60363(18) 0.0411(7) Uani 1 1 d .
C18 C 0.5649(3) 0.57878(18) 0.62571(18) 0.0400(7) Uani 1 1 d .
C19 C 0.5489(3) 0.54983(17) 0.70453(18) 0.0395(7) Uani 1 1 d .
C20 C 0.6539(3) 0.54463(17) 0.73004(17) 0.0396(7) Uani 1 1 d .
C21 C 0.9084(4) 0.7261(3) 0.6132(3) 0.0740(12) Uani 1 1 d .
H21A H 0.8917 0.6951 0.5757 0.111 Uiso 1 1 calc R
H21B H 0.9569 0.6944 0.6457 0.111 Uiso 1 1 calc R
H21C H 0.9458 0.7713 0.5876 0.111 Uiso 1 1 calc R
C22 C 0.7395(5) 0.8499(3) 0.5520(3) 0.0911(17) Uani 1 1 d .
H22A H 0.8050 0.8795 0.5445 0.137 Uiso 1 1 calc R
H22B H 0.6739 0.8852 0.5427 0.137 Uiso 1 1 calc R
H22C H 0.7510 0.8106 0.5170 0.137 Uiso 1 1 calc R
C23 C 0.5612(4) 0.9059(3) 0.6895(4) 0.100(2) Uani 1 1 d .
H23A H 0.6008 0.9528 0.6832 0.150 Uiso 1 1 calc R
H23B H 0.5073 0.9049 0.7359 0.150 Uiso 1 1 calc R
H23C H 0.5220 0.9059 0.6464 0.150 Uiso 1 1 calc R
C24 C 0.6296(5) 0.8054(4) 0.8428(3) 0.0965(18) Uani 1 1 d U
H24A H 0.6211 0.7555 0.8741 0.145 Uiso 1 1 calc R
H24B H 0.5570 0.8354 0.8436 0.145 Uiso 1 1 calc R
H24C H 0.6806 0.8345 0.8625 0.145 Uiso 1 1 calc R
C25 C 0.8429(5) 0.6942(3) 0.7960(3) 0.0786(13) Uani 1 1 d .
H25A H 0.7998 0.6548 0.8280 0.118 Uiso 1 1 calc R
H25B H 0.8661 0.7292 0.8275 0.118 Uiso 1 1 calc R
H25C H 0.9088 0.6687 0.7678 0.118 Uiso 1 1 calc R
C26 C 0.8605(3) 0.5458(2) 0.6671(2) 0.0560(9) Uani 1 1 d .
H26A H 0.8839 0.5684 0.7082 0.084 Uiso 1 1 calc R
H26B H 0.9008 0.5671 0.6189 0.084 Uiso 1 1 calc R
H26C H 0.8769 0.4893 0.6741 0.084 Uiso 1 1 calc R
C27 C 0.7370(4) 0.6049(2) 0.5228(2) 0.0588(10) Uani 1 1 d .
H27A H 0.6869 0.5955 0.4885 0.088 Uiso 1 1 calc R
H27B H 0.8058 0.5709 0.5148 0.088 Uiso 1 1 calc R
H27C H 0.7544 0.6592 0.5130 0.088 Uiso 1 1 calc R
C28 C 0.4790(3) 0.5794(2) 0.5735(2) 0.0579(9) Uani 1 1 d .
H28A H 0.5084 0.6025 0.5229 0.087 Uiso 1 1 calc R
H28B H 0.4108 0.6101 0.5925 0.087 Uiso 1 1 calc R
H28C H 0.4623 0.5261 0.5714 0.087 Uiso 1 1 calc R
C29 C 0.4444(3) 0.5199(2) 0.7490(2) 0.0536(9) Uani 1 1 d .
H29A H 0.4530 0.4630 0.7562 0.080 Uiso 1 1 calc R
H29B H 0.3816 0.5375 0.7217 0.080 Uiso 1 1 calc R
H29C H 0.4304 0.5395 0.7982 0.080 Uiso 1 1 calc R
C30 C 0.6745(4) 0.5124(2) 0.8095(2) 0.0578(9) Uani 1 1 d .
H30A H 0.6713 0.4560 0.8164 0.087 Uiso 1 1 calc R
H30B H 0.6173 0.5359 0.8462 0.087 Uiso 1 1 calc R
H30C H 0.7480 0.5247 0.8171 0.087 Uiso 1 1 calc R
C31 C 0.2160(3) 0.83427(19) 0.7950(2) 0.0464(8) Uani 1 1 d .
C32 C 0.2564(4) 0.9080(2) 0.7843(2) 0.0586(10) Uani 1 1 d .
H32 H 0.3265 0.9160 0.7545 0.070 Uiso 1 1 calc R
C33 C 0.1941(4) 0.9694(2) 0.8172(3) 0.0707(12) Uani 1 1 d .
H33 H 0.2220 1.0190 0.8099 0.085 Uiso 1 1 calc R
C34 C 0.0909(4) 0.9586(2) 0.8611(3) 0.0773(14) Uani 1 1 d .
H34 H 0.0499 1.0001 0.8851 0.093 Uiso 1 1 calc R
C35 C 0.0481(4) 0.8854(3) 0.8694(3) 0.0737(13) Uani 1 1 d .
H35 H -0.0236 0.8782 0.8969 0.088 Uiso 1 1 calc R
C36 C 0.1107(3) 0.8242(2) 0.8374(2) 0.0575(10) Uani 1 1 d .
H36 H 0.0823 0.7747 0.8441 0.069 Uiso 1 1 calc R
C41 C 0.2238(3) 0.67125(18) 0.76622(19) 0.0419(7) Uani 1 1 d .
C42 C 0.2037(3) 0.6410(2) 0.7017(2) 0.0467(8) Uani 1 1 d .
H42 H 0.2313 0.6651 0.6532 0.056 Uiso 1 1 calc R
C43 C 0.1434(3) 0.5758(2) 0.7087(2) 0.0537(9) Uani 1 1 d .
H43 H 0.1300 0.5557 0.6651 0.064 Uiso 1 1 calc R
C44 C 0.1033(3) 0.5407(2) 0.7801(3) 0.0593(10) Uani 1 1 d .
H44 H 0.0636 0.4959 0.7851 0.071 Uiso 1 1 calc R
C45 C 0.1209(3) 0.5707(2) 0.8443(2) 0.0569(9) Uani 1 1 d .
H45 H 0.0923 0.5467 0.8927 0.068 Uiso 1 1 calc R
C46 C 0.1805(3) 0.6358(2) 0.8380(2) 0.0487(8) Uani 1 1 d .
H46 H 0.1919 0.6563 0.8820 0.058 Uiso 1 1 calc R
C51 C 0.3805(3) 0.7236(2) 0.89368(19) 0.0488(8) Uani 1 1 d .
C52 C 0.3376(4) 0.7835(3) 0.9365(2) 0.0652(11) Uani 1 1 d .
H52 H 0.3284 0.8356 0.9137 0.078 Uiso 1 1 calc R
C53 C 0.3078(4) 0.7640(4) 1.0166(3) 0.0858(16) Uani 1 1 d .
H53 H 0.2753 0.8034 1.0467 0.103 Uiso 1 1 calc R
C54 C 0.3255(5) 0.6902(4) 1.0494(3) 0.0890(16) Uani 1 1 d .
H54 H 0.3055 0.6784 1.1022 0.107 Uiso 1 1 calc R
C55 C 0.3714(5) 0.6331(4) 1.0075(2) 0.0852(15) Uani 1 1 d .
H55 H 0.3851 0.5820 1.0316 0.102 Uiso 1 1 calc R
C56 C 0.3993(4) 0.6480(2) 0.9289(2) 0.0598(10) Uani 1 1 d .
H56 H 0.4305 0.6073 0.9001 0.072 Uiso 1 1 calc R
C61 C 0.0449(3) 0.84887(19) 0.2770(2) 0.0446(7) Uani 1 1 d .
F62 F 0.1180(2) 0.87685(13) 0.14550(13) 0.0647(6) Uani 1 1 d .
C62 C 0.1000(3) 0.8966(2) 0.2175(2) 0.0549(9) Uani 1 1 d .
F63 F 0.1913(2) 1.01038(15) 0.16442(19) 0.0931(9) Uani 1 1 d .
C63 C 0.1400(3) 0.9670(2) 0.2255(3) 0.0654(11) Uani 1 1 d .
F64 F 0.1660(3) 1.05945(16) 0.3050(2) 0.1023(10) Uani 1 1 d .
C64 C 0.1291(4) 0.9915(2) 0.2960(3) 0.0704(12) Uani 1 1 d .
F65 F 0.0654(3) 0.96909(17) 0.42738(17) 0.0866(8) Uani 1 1 d .
C65 C 0.0773(4) 0.9461(3) 0.3575(3) 0.0669(12) Uani 1 1 d .
F66 F -0.0117(2) 0.83503(13) 0.41024(12) 0.0609(6) Uani 1 1 d .
C66 C 0.0377(3) 0.8765(2) 0.3473(2) 0.0526(9) Uani 1 1 d .
C71 C -0.1326(3) 0.7557(2) 0.31112(18) 0.0427(7) Uani 1 1 d .
F72 F -0.18449(18) 0.89121(12) 0.32387(13) 0.0588(5) Uani 1 1 d .
C72 C -0.2127(3) 0.8166(2) 0.32879(19) 0.0474(8) Uani 1 1 d .
F73 F -0.3980(2) 0.87042(18) 0.36853(16) 0.0812(8) Uani 1 1 d .
C73 C -0.3255(3) 0.8083(3) 0.3508(2) 0.0570(9) Uani 1 1 d .
F74 F -0.4750(2) 0.7267(2) 0.37683(15) 0.0911(9) Uani 1 1 d .
C74 C -0.3657(3) 0.7363(3) 0.3558(2) 0.0633(11) Uani 1 1 d .
F75 F -0.3272(2) 0.60165(17) 0.34352(14) 0.0828(8) Uani 1 1 d .
C75 C -0.2904(4) 0.6731(3) 0.3386(2) 0.0606(10) Uani 1 1 d .
F76 F -0.1091(2) 0.61949(12) 0.30217(13) 0.0630(6) Uani 1 1 d .
C76 C -0.1785(3) 0.6840(2) 0.31739(19) 0.0498(8) Uani 1 1 d .
C81 C 0.0905(3) 0.70382(19) 0.32041(18) 0.0429(7) Uani 1 1 d .
F82 F -0.0359(2) 0.66740(14) 0.43265(11) 0.0627(6) Uani 1 1 d .
C82 C 0.0697(3) 0.6660(2) 0.39385(19) 0.0495(8) Uani 1 1 d .
F83 F 0.1248(3) 0.59109(16) 0.50457(14) 0.0847(8) Uani 1 1 d .
C83 C 0.1519(4) 0.6253(2) 0.4323(2) 0.0588(10) Uani 1 1 d .
F84 F 0.3422(3) 0.58283(16) 0.43693(17) 0.0872(9) Uani 1 1 d .
C84 C 0.2610(4) 0.6204(2) 0.3986(2) 0.0621(11) Uani 1 1 d .
F85 F 0.3944(2) 0.65203(16) 0.29079(16) 0.0770(7) Uani 1 1 d .
C85 C 0.2879(3) 0.6563(2) 0.3260(2) 0.0564(9) Uani 1 1 d .
F86 F 0.23562(18) 0.73369(13) 0.21936(12) 0.0585(5) Uani 1 1 d .
C86 C 0.2035(3) 0.6972(2) 0.2897(2) 0.0488(8) Uani 1 1 d .
C91 C 0.0004(3) 0.74065(18) 0.18649(18) 0.0415(7) Uani 1 1 d .
F92 F 0.10264(19) 0.61471(11) 0.19698(12) 0.0559(5) Uani 1 1 d .
C92 C 0.0452(3) 0.67190(19) 0.15609(19) 0.0443(7) Uani 1 1 d .
F93 F 0.0812(2) 0.58773(14) 0.05975(14) 0.0738(7) Uani 1 1 d .
C93 C 0.0348(3) 0.6556(2) 0.0848(2) 0.0537(9) Uani 1 1 d .
F94 F -0.0366(2) 0.69423(18) -0.03143(13) 0.0813(8) Uani 1 1 d .
C94 C -0.0243(3) 0.7098(3) 0.03780(19) 0.0575(9) Uani 1 1 d .
F95 F -0.1348(2) 0.82889(16) 0.02266(13) 0.0786(7) Uani 1 1 d .
C95 C -0.0733(3) 0.7770(2) 0.0655(2) 0.0539(9) Uani 1 1 d .
F96 F -0.11354(19) 0.85776(11) 0.16122(12) 0.0566(5) Uani 1 1 d .
C96 C -0.0614(3) 0.79068(19) 0.13798(19) 0.0448(7) Uani 1 1 d .

loop_
_atom_site_aniso_label
_atom_site_aniso_U_11
_atom_site_aniso_U_22
_atom_site_aniso_U_33
_atom_site_aniso_U_23
_atom_site_aniso_U_13
_atom_site_aniso_U_12
Zr1 0.03609(17) 0.03380(17) 0.03265(17) -0.00372(11) -0.00639(12) -0.00708(12)
P1 0.0389(4) 0.0331(4) 0.0425(4) -0.0074(3) -0.0039(3) -0.0049(3)
O1 0.0466(12) 0.0387(11) 0.0338(11) -0.0059(9) -0.0020(9) -0.0023(9)
Si1 0.0577(6) 0.0437(5) 0.0580(6) -0.0034(4) -0.0242(5) 0.0019(4)
B1 0.048(2) 0.0404(19) 0.0383(18) -0.0074(15) -0.0012(16) -0.0039(16)
N1 0.0414(14) 0.0403(14) 0.0380(13) -0.0094(11) -0.0007(11) -0.0034(11)
C1 0.0471(18) 0.0340(15) 0.0352(15) -0.0010(12) -0.0087(13) -0.0113(13)
C2 0.0466(18) 0.0329(15) 0.0429(17) -0.0039(12) -0.0115(14) -0.0059(13)
C3 0.057(2) 0.057(2) 0.0387(17) -0.0015(15) -0.0083(15) -0.0089(17)
C4 0.100(4) 0.052(2) 0.095(3) 0.017(2) -0.037(3) -0.007(2)
C5 0.081(3) 0.081(3) 0.068(3) -0.014(2) -0.038(2) 0.008(2)
C6 0.063(3) 0.072(3) 0.093(3) -0.016(2) -0.030(2) 0.012(2)
C11 0.048(2) 0.051(2) 0.056(2) -0.0085(16) -0.0047(16) -0.0179(16)
C12 0.062(2) 0.047(2) 0.069(2) 0.0025(17) -0.016(2) -0.0249(18)
C13 0.050(2) 0.0383(18) 0.100(3) -0.0143(19) -0.015(2) -0.0151(16)
C14 0.058(2) 0.067(2) 0.064(2) -0.033(2) -0.0006(18) -0.0314(19)
C15 0.0459(19) 0.054(2) 0.054(2) -0.0121(16) -0.0150(16) -0.0158(16)
C16 0.0381(17) 0.0400(16) 0.0433(17) -0.0075(13) -0.0033(13) -0.0042(13)
C17 0.0461(18) 0.0397(16) 0.0385(16) -0.0084(13) -0.0043(14) -0.0062(14)
C18 0.0431(17) 0.0353(15) 0.0449(17) -0.0130(13) -0.0094(14) -0.0036(13)
C19 0.0425(17) 0.0322(15) 0.0436(17) -0.0076(12) -0.0027(14) -0.0043(13)
C20 0.0482(18) 0.0330(15) 0.0366(16) -0.0020(12) -0.0072(13) -0.0007(13)
C21 0.055(2) 0.083(3) 0.085(3) -0.019(2) 0.010(2) -0.031(2)
C22 0.102(4) 0.086(3) 0.089(3) 0.029(3) -0.029(3) -0.050(3)
C23 0.073(3) 0.046(2) 0.193(7) -0.033(3) -0.037(4) -0.007(2)
C24 0.090(3) 0.128(4) 0.085(3) -0.061(3) 0.011(3) -0.051(3)
C25 0.087(3) 0.082(3) 0.080(3) -0.009(2) -0.044(3) -0.020(3)
C26 0.0431(19) 0.057(2) 0.071(2) -0.0136(18) -0.0116(17) -0.0029(16)
C27 0.073(3) 0.065(2) 0.0362(18) -0.0054(16) -0.0003(17) -0.0077(19)
C28 0.058(2) 0.058(2) 0.067(2) -0.0212(18) -0.0266(19) -0.0002(18)
C29 0.048(2) 0.0400(18) 0.070(2) -0.0091(16) 0.0052(17) -0.0087(15)
C30 0.069(2) 0.056(2) 0.0435(19) 0.0021(16) -0.0082(17) 0.0065(18)
C31 0.0473(19) 0.0379(17) 0.0531(19) -0.0090(14) -0.0040(15) -0.0006(14)
C32 0.061(2) 0.0427(19) 0.068(2) -0.0101(17) 0.0027(19) -0.0025(17)
C33 0.083(3) 0.0368(19) 0.087(3) -0.0137(19) 0.006(2) -0.0014(19)
C34 0.095(3) 0.047(2) 0.076(3) -0.008(2) 0.014(3) 0.018(2)
C35 0.070(3) 0.056(2) 0.080(3) 0.000(2) 0.018(2) 0.010(2)
C36 0.053(2) 0.0424(19) 0.070(2) -0.0016(17) 0.0042(18) 0.0014(16)
C41 0.0385(17) 0.0333(15) 0.0543(19) -0.0086(13) -0.0055(14) -0.0023(13)
C42 0.0403(17) 0.0458(18) 0.0543(19) -0.0065(15) -0.0083(15) -0.0023(14)
C43 0.050(2) 0.048(2) 0.068(2) -0.0163(17) -0.0155(18) -0.0062(16)
C44 0.052(2) 0.0418(19) 0.086(3) -0.0087(19) -0.009(2) -0.0139(16)
C45 0.054(2) 0.048(2) 0.068(2) 0.0007(17) -0.0037(18) -0.0155(16)
C46 0.0471(19) 0.0452(18) 0.055(2) -0.0085(15) -0.0069(16) -0.0094(15)
C51 0.0463(19) 0.064(2) 0.0389(17) -0.0160(15) -0.0010(14) -0.0140(16)
C52 0.066(3) 0.082(3) 0.051(2) -0.025(2) -0.0067(19) -0.003(2)
C53 0.077(3) 0.128(5) 0.058(3) -0.050(3) -0.004(2) 0.006(3)
C54 0.089(4) 0.123(5) 0.048(2) -0.010(3) 0.003(2) -0.001(3)
C55 0.099(4) 0.110(4) 0.040(2) 0.002(2) 0.001(2) -0.014(3)
C56 0.074(3) 0.064(2) 0.0408(19) -0.0003(17) -0.0050(18) -0.013(2)
C61 0.0400(17) 0.0391(17) 0.057(2) -0.0165(15) -0.0034(15) -0.0058(13)
F62 0.0711(15) 0.0590(13) 0.0597(13) -0.0071(10) 0.0146(11) -0.0224(11)
C62 0.052(2) 0.0458(19) 0.066(2) -0.0129(17) 0.0041(18) -0.0102(16)
F63 0.0827(18) 0.0624(15) 0.128(2) -0.0022(15) 0.0140(17) -0.0358(14)
C63 0.053(2) 0.050(2) 0.092(3) -0.011(2) 0.005(2) -0.0199(18)
F64 0.090(2) 0.0630(16) 0.168(3) -0.0457(18) -0.018(2) -0.0337(15)
C64 0.054(2) 0.051(2) 0.115(4) -0.027(2) -0.015(2) -0.0169(18)
F65 0.097(2) 0.0840(18) 0.0961(19) -0.0534(15) -0.0318(16) -0.0046(15)
C65 0.059(2) 0.062(2) 0.091(3) -0.041(2) -0.023(2) 0.001(2)
F66 0.0715(14) 0.0660(13) 0.0494(12) -0.0229(10) -0.0083(10) -0.0058(11)
C66 0.0440(19) 0.050(2) 0.067(2) -0.0207(17) -0.0052(17) -0.0041(15)
C71 0.0471(18) 0.0479(18) 0.0350(16) -0.0079(13) -0.0052(14) -0.0106(14)
F72 0.0530(12) 0.0484(11) 0.0734(14) -0.0165(10) -0.0011(10) 0.0011(9)
C72 0.0484(19) 0.055(2) 0.0397(17) -0.0098(15) -0.0011(14) -0.0090(16)
F73 0.0508(13) 0.108(2) 0.0837(17) -0.0300(15) -0.0010(12) 0.0092(13)
C73 0.0423(19) 0.085(3) 0.0447(19) -0.0177(18) -0.0026(15) -0.0026(19)
F74 0.0523(14) 0.165(3) 0.0654(15) -0.0310(17) 0.0014(12) -0.0457(16)
C74 0.047(2) 0.110(4) 0.0395(19) -0.018(2) -0.0038(16) -0.030(2)
F75 0.0965(19) 0.0973(19) 0.0647(15) -0.0118(13) -0.0055(13) -0.0621(16)
C75 0.072(3) 0.079(3) 0.0383(18) -0.0076(18) -0.0082(17) -0.039(2)
F76 0.0824(16) 0.0468(12) 0.0623(13) -0.0110(10) -0.0047(11) -0.0196(11)
C76 0.059(2) 0.056(2) 0.0378(17) -0.0096(15) -0.0051(15) -0.0150(17)
C81 0.0493(19) 0.0422(17) 0.0399(17) -0.0148(13) -0.0064(14) -0.0044(14)
F82 0.0694(15) 0.0734(14) 0.0414(11) -0.0015(10) 0.0014(10) -0.0096(11)
C82 0.062(2) 0.0458(18) 0.0434(18) -0.0114(14) -0.0086(16) -0.0057(16)
F83 0.123(2) 0.0791(17) 0.0530(14) 0.0036(12) -0.0312(14) -0.0019(16)
C83 0.078(3) 0.053(2) 0.051(2) -0.0103(17) -0.0235(19) -0.0041(19)
F84 0.100(2) 0.0755(17) 0.102(2) -0.0239(14) -0.0644(17) 0.0154(15)
C84 0.075(3) 0.051(2) 0.071(3) -0.0228(19) -0.040(2) 0.0082(19)
F85 0.0496(13) 0.0866(17) 0.1030(19) -0.0402(15) -0.0197(13) 0.0051(12)
C85 0.050(2) 0.060(2) 0.067(2) -0.0319(19) -0.0205(18) 0.0057(17)
F86 0.0511(12) 0.0719(14) 0.0514(12) -0.0145(10) 0.0046(9) -0.0093(10)
C86 0.053(2) 0.0499(19) 0.0472(19) -0.0201(15) -0.0053(16) -0.0052(16)
C91 0.0422(17) 0.0402(16) 0.0419(17) -0.0077(13) -0.0006(14) -0.0085(13)
F92 0.0702(14) 0.0439(11) 0.0549(12) -0.0137(9) -0.0153(10) 0.0088(10)
C92 0.0487(19) 0.0423(17) 0.0434(17) -0.0098(14) -0.0064(14) -0.0053(14)
F93 0.0901(18) 0.0681(15) 0.0669(14) -0.0376(12) -0.0081(13) 0.0075(13)
C93 0.058(2) 0.055(2) 0.049(2) -0.0193(16) -0.0010(17) -0.0041(17)
F94 0.100(2) 0.108(2) 0.0407(12) -0.0232(12) -0.0133(12) -0.0105(16)
C94 0.064(2) 0.076(3) 0.0341(17) -0.0136(17) -0.0034(16) -0.009(2)
F95 0.0874(18) 0.0927(18) 0.0509(13) 0.0075(12) -0.0200(12) 0.0093(14)
C95 0.056(2) 0.059(2) 0.0442(19) 0.0019(16) -0.0069(16) -0.0063(17)
F96 0.0659(13) 0.0423(11) 0.0580(12) -0.0055(9) -0.0057(10) 0.0051(9)
C96 0.053(2) 0.0380(16) 0.0418(17) -0.0042(13) -0.0001(15) -0.0059(14)

loop_
_atom_type_symbol
_atom_type_description
_atom_type_scat_dispersion_real
_atom_type_scat_dispersion_imag
_atom_type_scat_source
C C 0.0033 0.0016 'International Tables Vol C Tables 4.2.6.8 and 6.1.1.4'
H H 0.0000 0.0000 'International Tables Vol C Tables 4.2.6.8 and 6.1.1.4'
B B 0.0013 0.0007 'International Tables Vol C Tables 4.2.6.8 and 6.1.1.4'
O O 0.0106 0.0060 'International Tables Vol C Tables 4.2.6.8 and 6.1.1.4'
F F 0.0171 0.0103 'International Tables Vol C Tables 4.2.6.8 and 6.1.1.4'
Si Si 0.0817 0.0704 'International Tables Vol C Tables 4.2.6.8 and 6.1.1.4'
P P 0.1023 0.0942 'International Tables Vol C Tables 4.2.6.8 and 6.1.1.4'
Zr Zr -2.9673 0.5597 'International Tables Vol C Tables 4.2.6.8 and 6.1.1.4'
N N 0.0061 0.0033 'International Tables Vol C Tables 4.2.6.8 and 6.1.1.4'

loop_
_geom_angle_atom_site_label_1
_geom_angle_atom_site_label_2
_geom_angle_atom_site_label_3
_geom_angle
O1 Zr1 C1 83.95(10)
O1 Zr1 C14 86.25(11)
C1 Zr1 C14 105.92(13)
O1 Zr1 C15 106.89(11)
C1 Zr1 C15 131.50(11)
C14 Zr1 C15 32.30(13)
O1 Zr1 C20 82.89(9)
C1 Zr1 C20 129.66(11)
C14 Zr1 C20 121.34(13)
C15 Zr1 C20 98.80(11)
O1 Zr1 C17 125.00(10)
C1 Zr1 C17 99.01(11)
C14 Zr1 C17 142.05(12)
C15 Zr1 C17 110.72(11)
C20 Zr1 C17 53.22(10)
O1 Zr1 C18 96.78(10)
C1 Zr1 C18 80.62(10)
C14 Zr1 C18 173.09(13)
C15 Zr1 C18 140.97(11)
C20 Zr1 C18 53.25(10)
C17 Zr1 C18 32.27(10)
O1 Zr1 C13 100.35(12)
C1 Zr1 C13 78.33(12)
C14 Zr1 C13 32.62(14)
C15 Zr1 C13 53.40(13)
C20 Zr1 C13 151.93(12)
C17 Zr1 C13 134.25(13)
C18 Zr1 C13 151.15(13)
O1 Zr1 C16 115.02(9)
C1 Zr1 C16 130.52(11)
C14 Zr1 C16 119.87(13)
C15 Zr1 C16 88.32(11)
C20 Zr1 C16 32.14(10)
C17 Zr1 C16 32.05(10)
C18 Zr1 C16 53.22(10)
C13 Zr1 C16 134.65(12)
O1 Zr1 C19 72.03(9)
C1 Zr1 C19 98.07(10)
C14 Zr1 C19 145.64(13)
C15 Zr1 C19 130.39(11)
C20 Zr1 C19 31.86(11)
C17 Zr1 C19 53.10(10)
C18 Zr1 C19 32.15(10)
C13 Zr1 C19 171.99(12)
C16 Zr1 C19 52.90(10)
O1 Zr1 C11 137.64(10)
C1 Zr1 C11 114.84(11)
C14 Zr1 C11 52.90(12)
C15 Zr1 C11 32.03(12)
C20 Zr1 C11 107.33(11)
C17 Zr1 C11 90.80(11)
C18 Zr1 C11 122.65(11)
C13 Zr1 C11 52.32(12)
C16 Zr1 C11 82.35(11)
C19 Zr1 C11 135.22(11)
O1 Zr1 C12 131.95(12)
C1 Zr1 C12 84.61(12)
C14 Zr1 C12 52.88(13)
C15 Zr1 C12 52.56(12)
C20 Zr1 C12 137.02(12)
C17 Zr1 C12 102.85(12)
C18 Zr1 C12 126.91(12)
C13 Zr1 C12 31.60(14)
C16 Zr1 C12 107.75(12)
C19 Zr1 C12 155.95(12)
C11 Zr1 C12 31.01(12)
N1 P1 C2 111.90(14)
N1 P1 C31 102.70(15)
C2 P1 C31 111.66(15)
N1 P1 C41 112.31(14)
C2 P1 C41 109.81(15)
C31 P1 C41 108.25(16)
N1 O1 Zr1 124.25(16)
C4 Si1 C6 106.1(2)
C4 Si1 C5 110.6(2)
C6 Si1 C5 105.8(2)
C4 Si1 C2 109.80(19)
C6 Si1 C2 114.18(19)
C5 Si1 C2 110.18(17)
C81 B1 C61 101.5(3)
C81 B1 C71 114.8(3)
C61 B1 C71 112.9(3)
C81 B1 C91 113.8(3)
C61 B1 C91 113.5(3)
C71 B1 C91 100.9(3)
O1 N1 C51 108.6(2)
O1 N1 P1 106.56(18)
C51 N1 P1 119.7(2)
C2 C1 C3 118.2(3)
C2 C1 Zr1 131.1(2)
C3 C1 Zr1 110.6(2)
C1 C2 P1 119.2(2)
C1 C2 Si1 122.9(2)
P1 C2 Si1 117.82(18)
C12 C11 C15 108.3(3)
C12 C11 C21 122.9(4)
C15 C11 C21 127.6(4)
C12 C11 Zr1 75.0(2)
C15 C11 Zr1 71.27(19)
C21 C11 Zr1 129.8(3)
C11 C12 C13 108.8(4)
C11 C12 C22 122.1(4)
C13 C12 C22 127.5(4)
C11 C12 Zr1 74.0(2)
C13 C12 Zr1 72.7(2)
C22 C12 Zr1 131.0(3)
C12 C13 C14 107.2(3)
C12 C13 C23 124.7(5)
C14 C13 C23 126.7(5)
C12 C13 Zr1 75.7(2)
C14 C13 Zr1 72.0(2)
C23 C13 Zr1 128.4(3)
C15 C14 C13 107.6(3)
C15 C14 C24 125.1(5)
C13 C14 C24 126.6(5)
C15 C14 Zr1 73.87(19)
C13 C14 Zr1 75.3(2)
C24 C14 Zr1 123.8(3)
C14 C15 C11 108.0(3)
C14 C15 C25 124.4(4)
C11 C15 C25 126.4(4)
C14 C15 Zr1 73.83(19)
C11 C15 Zr1 76.7(2)
C25 C15 Zr1 125.3(3)
C17 C16 C20 107.3(3)
C17 C16 C26 126.9(3)
C20 C16 C26 124.1(3)
C17 C16 Zr1 72.88(18)
C20 C16 Zr1 72.75(17)
C26 C16 Zr1 131.2(2)
C16 C17 C18 108.6(3)
C16 C17 C27 125.7(3)
C18 C17 C27 124.7(3)
C16 C17 Zr1 75.07(18)
C18 C17 Zr1 74.65(17)
C27 C17 Zr1 125.5(2)
C17 C18 C19 107.4(3)
C17 C18 C28 126.5(3)
C19 C18 C28 124.5(3)
C17 C18 Zr1 73.08(17)
C19 C18 Zr1 74.91(17)
C28 C18 Zr1 128.9(2)
C20 C19 C18 107.6(3)
C20 C19 C29 125.8(3)
C18 C19 C29 126.1(3)
C20 C19 Zr1 72.20(17)
C18 C19 Zr1 72.95(17)
C29 C19 Zr1 126.9(2)
C19 C20 C16 108.9(3)
C19 C20 C30 124.3(3)
C16 C20 C30 126.3(3)
C19 C20 Zr1 75.94(17)
C16 C20 Zr1 75.11(17)
C30 C20 Zr1 121.3(2)
C32 C31 C36 119.1(3)
C32 C31 P1 118.2(3)
C36 C31 P1 122.7(3)
C33 C32 C31 120.2(4)
C32 C33 C34 120.6(4)
C33 C34 C35 119.4(4)
C36 C35 C34 120.0(4)
C35 C36 C31 120.7(4)
C42 C41 C46 119.1(3)
C42 C41 P1 120.0(3)
C46 C41 P1 121.0(3)
C43 C42 C41 120.6(3)
C44 C43 C42 119.5(4)
C45 C44 C43 120.6(3)
C44 C45 C46 120.4(4)
C45 C46 C41 119.9(3)
C52 C51 C56 120.1(4)
C52 C51 N1 119.9(4)
C56 C51 N1 120.0(3)
C51 C52 C53 117.8(5)
C54 C53 C52 121.0(5)
C55 C54 C53 120.5(5)
C54 C55 C56 121.2(5)
C51 C56 C55 119.3(4)
C62 C61 C66 113.3(3)
C62 C61 B1 127.6(3)
C66 C61 B1 118.7(3)
F62 C62 C61 121.0(3)
F62 C62 C63 114.8(3)
C61 C62 C63 124.1(4)
F63 C63 C64 120.0(4)
F63 C63 C62 120.3(4)
C64 C63 C62 119.7(4)
F64 C64 C63 120.9(5)
F64 C64 C65 120.1(4)
C63 C64 C65 119.0(4)
F65 C65 C64 120.1(4)
F65 C65 C66 120.3(4)
C64 C65 C66 119.6(4)
F66 C66 C65 116.2(4)
F66 C66 C61 119.7(3)
C65 C66 C61 124.1(4)
C72 C71 C76 112.7(3)
C72 C71 B1 127.7(3)
C76 C71 B1 119.1(3)
F72 C72 C73 114.3(3)
F72 C72 C71 121.3(3)
C73 C72 C71 124.4(4)
F73 C73 C74 119.0(4)
F73 C73 C72 120.8(4)
C74 C73 C72 120.2(4)
F74 C74 C73 121.3(4)
F74 C74 C75 120.4(4)
C73 C74 C75 118.3(3)
F75 C75 C76 120.8(4)
F75 C75 C74 119.6(4)
C76 C75 C74 119.6(4)
F76 C76 C75 116.4(3)
F76 C76 C71 118.7(3)
C75 C76 C71 124.9(4)
C82 C81 C86 112.9(3)
C82 C81 B1 127.1(3)
C86 C81 B1 119.5(3)
F82 C82 C83 115.5(3)
F82 C82 C81 120.7(3)
C83 C82 C81 123.8(4)
F83 C83 C84 119.5(4)
F83 C83 C82 120.2(4)
C84 C83 C82 120.4(4)
F84 C84 C83 120.5(4)
F84 C84 C85 120.4(4)
C83 C84 C85 119.1(4)
F85 C85 C84 120.8(4)
F85 C85 C86 120.3(4)
C84 C85 C86 118.9(4)
F86 C86 C85 116.3(3)
F86 C86 C81 118.9(3)
C85 C86 C81 124.8(4)
C96 C91 C92 112.7(3)
C96 C91 B1 119.7(3)
C92 C91 B1 127.2(3)
F92 C92 C93 114.6(3)
F92 C92 C91 120.8(3)
C93 C92 C91 124.5(3)
F93 C93 C92 120.7(3)
F93 C93 C94 119.5(3)
C92 C93 C94 119.8(3)
F94 C94 C95 121.2(4)
F94 C94 C93 120.5(4)
C95 C94 C93 118.2(3)
F95 C95 C94 119.6(3)
F95 C95 C96 120.5(3)
C94 C95 C96 120.0(3)
F96 C96 C95 116.1(3)
F96 C96 C91 119.2(3)
C95 C96 C91 124.7(3)

loop_
_geom_bond_atom_site_label_1
_geom_bond_atom_site_label_2
_geom_bond_distance
Zr1 O1 2.041(2)
Zr1 C1 2.321(3)
Zr1 C14 2.526(3)
Zr1 C15 2.527(3)
Zr1 C20 2.539(3)
Zr1 C17 2.541(3)
Zr1 C18 2.561(3)
Zr1 C13 2.569(3)
Zr1 C16 2.569(3)
Zr1 C19 2.587(3)
Zr1 C11 2.596(4)
Zr1 C12 2.608(4)
P1 N1 1.704(3)
P1 C2 1.789(3)
P1 C31 1.794(3)
P1 C41 1.807(3)
O1 N1 1.432(3)
Si1 C4 1.865(5)
Si1 C6 1.875(5)
Si1 C5 1.883(4)
Si1 C2 1.929(3)
B1 C81 1.636(5)
B1 C61 1.657(5)
B1 C71 1.659(5)
B1 C91 1.665(5)
N1 C51 1.456(4)
C1 C2 1.364(5)
C1 C3 1.521(4)
C11 C12 1.391(6)
C11 C15 1.415(5)
C11 C21 1.517(6)
C12 C13 1.410(6)
C12 C22 1.516(6)
C13 C14 1.431(6)
C13 C23 1.503(6)
C14 C15 1.405(6)
C14 C24 1.502(6)
C15 C25 1.506(6)
C16 C17 1.411(5)
C16 C20 1.414(4)
C16 C26 1.499(5)
C17 C18 1.418(5)
C17 C27 1.504(5)
C18 C19 1.426(5)
C18 C28 1.505(5)
C19 C20 1.408(5)
C19 C29 1.487(5)
C20 C30 1.509(5)
C31 C32 1.391(5)
C31 C36 1.391(5)
C32 C33 1.376(5)
C33 C34 1.382(7)
C34 C35 1.397(7)
C35 C36 1.368(6)
C41 C42 1.395(5)
C41 C46 1.397(5)
C42 C43 1.388(5)
C43 C44 1.380(6)
C44 C45 1.378(6)
C45 C46 1.383(5)
C51 C52 1.378(5)
C51 C56 1.385(5)
C52 C53 1.429(7)
C53 C54 1.342(8)
C54 C55 1.338(8)
C55 C56 1.392(5)
C61 C62 1.385(5)
C61 C66 1.392(5)
F62 C62 1.358(4)
C62 C63 1.387(5)
F63 C63 1.345(5)
C63 C64 1.369(7)
F64 C64 1.337(5)
C64 C65 1.371(7)
F65 C65 1.347(5)
C65 C66 1.384(5)
F66 C66 1.345(5)
C71 C72 1.386(5)
C71 C76 1.393(5)
F72 C72 1.355(4)
C72 C73 1.377(5)
F73 C73 1.350(5)
C73 C74 1.370(6)
F74 C74 1.337(4)
C74 C75 1.379(7)
F75 C75 1.344(5)
C75 C76 1.373(6)
F76 C76 1.352(4)
C81 C82 1.388(5)
C81 C86 1.389(5)
F82 C82 1.353(4)
C82 C83 1.378(5)
F83 C83 1.357(5)
C83 C84 1.360(6)
F84 C84 1.349(4)
C84 C85 1.370(6)
F85 C85 1.341(5)
C85 C86 1.381(5)
F86 C86 1.350(4)
C91 C96 1.390(5)
C91 C92 1.393(5)
F92 C92 1.349(4)
C92 C93 1.373(5)
F93 C93 1.345(4)
C93 C94 1.392(6)
F94 C94 1.339(4)
C94 C95 1.364(6)
F95 C95 1.344(4)
C95 C96 1.383(5)
F96 C96 1.342(4)

loop_
_geom_torsion_atom_site_label_1
_geom_torsion_atom_site_label_2
_geom_torsion_atom_site_label_3
_geom_torsion_atom_site_label_4
_geom_torsion
C1 Zr1 O1 N1 -51.7(2)
C14 Zr1 O1 N1 54.8(2)
C15 Zr1 O1 N1 79.9(2)
C20 Zr1 O1 N1 177.0(2)
C17 Zr1 O1 N1 -148.5(2)
C18 Zr1 O1 N1 -131.5(2)
C13 Zr1 O1 N1 25.2(2)
C16 Zr1 O1 N1 176.1(2)
C19 Zr1 O1 N1 -152.2(2)
C11 Zr1 O1 N1 69.0(3)
C12 Zr1 O1 N1 25.5(3)
Zr1 O1 N1 C51 -146.9(2)
Zr1 O1 N1 P1 82.9(2)
C2 P1 N1 O1 -60.0(2)
C31 P1 N1 O1 -179.94(19)
C41 P1 N1 O1 64.0(2)
C2 P1 N1 C51 176.4(2)
C31 P1 N1 C51 56.5(3)
C41 P1 N1 C51 -59.6(3)
O1 Zr1 C1 C2 10.4(3)
C14 Zr1 C1 C2 -73.9(3)
C15 Zr1 C1 C2 -96.8(3)
C20 Zr1 C1 C2 86.0(3)
C17 Zr1 C1 C2 135.0(3)
C18 Zr1 C1 C2 108.3(3)
C13 Zr1 C1 C2 -91.5(3)
C16 Zr1 C1 C2 128.4(3)
C19 Zr1 C1 C2 81.2(3)
C11 Zr1 C1 C2 -129.9(3)
C12 Zr1 C1 C2 -122.8(3)
O1 Zr1 C1 C3 -171.6(2)
C14 Zr1 C1 C3 104.1(2)
C15 Zr1 C1 C3 81.2(3)
C20 Zr1 C1 C3 -96.1(2)
C17 Zr1 C1 C3 -47.0(2)
C18 Zr1 C1 C3 -73.7(2)
C13 Zr1 C1 C3 86.5(2)
C16 Zr1 C1 C3 -53.6(3)
C19 Zr1 C1 C3 -100.8(2)
C11 Zr1 C1 C3 48.1(2)
C12 Zr1 C1 C3 55.2(2)
C3 C1 C2 P1 176.1(2)
Zr1 C1 C2 P1 -6.0(4)
C3 C1 C2 Si1 -1.9(4)
Zr1 C1 C2 Si1 175.98(15)
N1 P1 C2 C1 26.8(3)
C31 P1 C2 C1 141.3(3)
C41 P1 C2 C1 -98.6(3)
N1 P1 C2 Si1 -155.04(16)
C31 P1 C2 Si1 -40.5(2)
C41 P1 C2 Si1 79.5(2)
C4 Si1 C2 C1 -64.0(3)
C6 Si1 C2 C1 177.0(3)
C5 Si1 C2 C1 58.1(3)
C4 Si1 C2 P1 118.0(3)
C6 Si1 C2 P1 -1.0(3)
C5 Si1 C2 P1 -119.9(2)
O1 Zr1 C11 C12 -95.8(3)
C1 Zr1 C11 C12 13.8(3)
C14 Zr1 C11 C12 -77.9(3)
C15 Zr1 C11 C12 -115.7(3)
C20 Zr1 C11 C12 165.6(2)
C17 Zr1 C11 C12 114.1(2)
C18 Zr1 C11 C12 108.6(2)
C13 Zr1 C11 C12 -36.5(2)
C16 Zr1 C11 C12 145.1(2)
C19 Zr1 C11 C12 147.1(2)
O1 Zr1 C11 C15 20.0(3)
C1 Zr1 C11 C15 129.5(2)
C14 Zr1 C11 C15 37.9(2)
C20 Zr1 C11 C15 -78.7(2)
C17 Zr1 C11 C15 -130.1(2)
C18 Zr1 C11 C15 -135.7(2)
C13 Zr1 C11 C15 79.3(3)
C16 Zr1 C11 C15 -99.1(2)
C19 Zr1 C11 C15 -97.1(2)
C12 Zr1 C11 C15 115.7(3)
O1 Zr1 C11 C21 143.7(3)
C1 Zr1 C11 C21 -106.7(4)
C14 Zr1 C11 C21 161.6(4)
C15 Zr1 C11 C21 123.7(5)
C20 Zr1 C11 C21 45.1(4)
C17 Zr1 C11 C21 -6.4(4)
C18 Zr1 C11 C21 -11.9(4)
C13 Zr1 C11 C21 -157.0(4)
C16 Zr1 C11 C21 24.6(4)
C19 Zr1 C11 C21 26.6(4)
C12 Zr1 C11 C21 -120.5(5)
C15 C11 C12 C13 0.9(4)
C21 C11 C12 C13 -167.1(3)
Zr1 C11 C12 C13 64.9(3)
C15 C11 C12 C22 167.3(4)
C21 C11 C12 C22 -0.7(6)
Zr1 C11 C12 C22 -128.7(4)
C15 C11 C12 Zr1 -64.0(2)
C21 C11 C12 Zr1 128.0(4)
O1 Zr1 C12 C11 115.7(2)
C1 Zr1 C12 C11 -167.4(2)
C14 Zr1 C12 C11 77.9(3)
C15 Zr1 C12 C11 37.0(2)
C20 Zr1 C12 C11 -20.4(3)
C17 Zr1 C12 C11 -69.4(2)
C18 Zr1 C12 C11 -93.4(2)
C13 Zr1 C12 C11 116.1(4)
C16 Zr1 C12 C11 -36.5(3)
C19 Zr1 C12 C11 -69.7(4)
O1 Zr1 C12 C13 -0.4(3)
C1 Zr1 C12 C13 76.4(2)
C14 Zr1 C12 C13 -38.2(2)
C15 Zr1 C12 C13 -79.1(3)
C20 Zr1 C12 C13 -136.5(2)
C17 Zr1 C12 C13 174.5(2)
C18 Zr1 C12 C13 150.4(2)
C16 Zr1 C12 C13 -152.6(2)
C19 Zr1 C12 C13 174.2(3)
C11 Zr1 C12 C13 -116.1(4)
O1 Zr1 C12 C22 -125.4(4)
C1 Zr1 C12 C22 -48.6(5)
C14 Zr1 C12 C22 -163.2(5)
C15 Zr1 C12 C22 155.9(5)
C20 Zr1 C12 C22 98.5(5)
C17 Zr1 C12 C22 49.5(5)
C18 Zr1 C12 C22 25.5(5)
C13 Zr1 C12 C22 -125.0(6)
C16 Zr1 C12 C22 82.4(5)
C19 Zr1 C12 C22 49.2(6)
C11 Zr1 C12 C22 118.9(6)
C11 C12 C13 C14 0.0(4)
C22 C12 C13 C14 -165.5(4)
Zr1 C12 C13 C14 65.7(2)
C11 C12 C13 C23 167.2(4)
C22 C12 C13 C23 1.7(6)
Zr1 C12 C13 C23 -127.1(4)
C11 C12 C13 Zr1 -65.7(3)
C22 C12 C13 Zr1 128.8(4)
O1 Zr1 C13 C12 179.7(2)
C1 Zr1 C13 C12 -98.8(3)
C14 Zr1 C13 C12 113.8(3)
C15 Zr1 C13 C12 76.2(2)
C20 Zr1 C13 C12 85.4(4)
C17 Zr1 C13 C12 -7.5(3)
C18 Zr1 C13 C12 -54.9(4)
C16 Zr1 C13 C12 38.0(3)
C19 Zr1 C13 C12 -162.8(8)
C11 Zr1 C13 C12 35.8(2)
O1 Zr1 C13 C14 65.9(2)
C1 Zr1 C13 C14 147.4(3)
C15 Zr1 C13 C14 -37.6(2)
C20 Zr1 C13 C14 -28.4(4)
C17 Zr1 C13 C14 -121.3(2)
C18 Zr1 C13 C14 -168.6(2)
C16 Zr1 C13 C14 -75.8(3)
C19 Zr1 C13 C14 83.4(9)
C11 Zr1 C13 C14 -78.0(2)
C12 Zr1 C13 C14 -113.8(3)
O1 Zr1 C13 C23 -57.1(5)
C1 Zr1 C13 C23 24.4(5)
C14 Zr1 C13 C23 -123.0(6)
C15 Zr1 C13 C23 -160.5(6)
C20 Zr1 C13 C23 -151.4(4)
C17 Zr1 C13 C23 115.7(5)
C18 Zr1 C13 C23 68.4(6)
C16 Zr1 C13 C23 161.2(4)
C19 Zr1 C13 C23 -39.5(12)
C11 Zr1 C13 C23 159.0(6)
C12 Zr1 C13 C23 123.2(6)
C12 C13 C14 C15 -0.8(4)
C23 C13 C14 C15 -167.7(4)
Zr1 C13 C14 C15 67.4(2)
C12 C13 C14 C24 170.4(4)
C23 C13 C14 C24 3.5(6)
Zr1 C13 C14 C24 -121.4(4)
C12 C13 C14 Zr1 -68.2(3)
C23 C13 C14 Zr1 124.9(4)
O1 Zr1 C14 C15 130.4(2)
C1 Zr1 C14 C15 -147.0(2)
C20 Zr1 C14 C15 51.1(3)
C17 Zr1 C14 C15 -17.9(3)
C18 Zr1 C14 C15 14.2(11)
C13 Zr1 C14 C15 -113.7(3)
C16 Zr1 C14 C15 13.6(3)
C19 Zr1 C14 C15 80.5(3)
C11 Zr1 C14 C15 -37.6(2)
C12 Zr1 C14 C15 -76.7(2)
O1 Zr1 C14 C13 -115.9(2)
C1 Zr1 C14 C13 -33.3(3)
C15 Zr1 C14 C13 113.7(3)
C20 Zr1 C14 C13 164.8(2)
C17 Zr1 C14 C13 95.8(3)
C18 Zr1 C14 C13 127.8(10)
C16 Zr1 C14 C13 127.3(2)
C19 Zr1 C14 C13 -165.8(2)
C11 Zr1 C14 C13 76.1(2)
C12 Zr1 C14 C13 37.0(2)
O1 Zr1 C14 C24 8.6(4)
C1 Zr1 C14 C24 91.2(5)
C15 Zr1 C14 C24 -121.8(6)
C20 Zr1 C14 C24 -70.7(5)
C17 Zr1 C14 C24 -139.7(4)
C18 Zr1 C14 C24 -107.7(10)
C13 Zr1 C14 C24 124.5(5)
C16 Zr1 C14 C24 -108.2(4)
C19 Zr1 C14 C24 -41.3(5)
C11 Zr1 C14 C24 -159.4(5)
C12 Zr1 C14 C24 161.5(5)
C13 C14 C15 C11 1.4(4)
C24 C14 C15 C11 -170.0(4)
Zr1 C14 C15 C11 69.7(2)
C13 C14 C15 C25 169.6(4)
C24 C14 C15 C25 -1.7(6)
Zr1 C14 C15 C25 -122.0(4)
C13 C14 C15 Zr1 -68.4(2)
C24 C14 C15 Zr1 120.3(4)
C12 C11 C15 C14 -1.4(4)
C21 C11 C15 C14 165.9(4)
Zr1 C11 C15 C14 -67.8(2)
C12 C11 C15 C25 -169.3(4)
C21 C11 C15 C25 -2.1(6)
Zr1 C11 C15 C25 124.3(4)
C12 C11 C15 Zr1 66.4(3)
C21 C11 C15 Zr1 -126.3(4)
O1 Zr1 C15 C14 -52.5(2)
C1 Zr1 C15 C14 44.4(3)
C20 Zr1 C15 C14 -137.7(2)
C17 Zr1 C15 C14 168.4(2)
C18 Zr1 C15 C14 -177.3(2)
C13 Zr1 C15 C14 37.9(2)
C16 Zr1 C15 C14 -168.2(2)
C19 Zr1 C15 C14 -133.0(2)
C11 Zr1 C15 C14 113.6(3)
C12 Zr1 C15 C14 77.8(3)
O1 Zr1 C15 C11 -166.1(2)
C1 Zr1 C15 C11 -69.1(3)
C14 Zr1 C15 C11 -113.6(3)
C20 Zr1 C15 C11 108.7(2)
C17 Zr1 C15 C11 54.8(2)
C18 Zr1 C15 C11 69.1(3)
C13 Zr1 C15 C11 -75.6(2)
C16 Zr1 C15 C11 78.2(2)
C19 Zr1 C15 C11 113.4(2)
C12 Zr1 C15 C11 -35.8(2)
O1 Zr1 C15 C25 68.4(4)
C1 Zr1 C15 C25 165.4(3)
C14 Zr1 C15 C25 121.0(5)
C20 Zr1 C15 C25 -16.8(4)
C17 Zr1 C15 C25 -70.7(4)
C18 Zr1 C15 C25 -56.4(4)
C13 Zr1 C15 C25 158.9(4)
C16 Zr1 C15 C25 -47.2(4)
C19 Zr1 C15 C25 -12.1(4)
C11 Zr1 C15 C25 -125.5(5)
C12 Zr1 C15 C25 -161.2(4)
O1 Zr1 C16 C17 116.58(19)
C1 Zr1 C16 C17 12.3(2)
C14 Zr1 C16 C17 -142.8(2)
C15 Zr1 C16 C17 -135.5(2)
C20 Zr1 C16 C17 114.9(3)
C18 Zr1 C16 C17 37.31(18)
C13 Zr1 C16 C17 -105.7(2)
C19 Zr1 C16 C17 77.8(2)
C11 Zr1 C16 C17 -103.9(2)
C12 Zr1 C16 C17 -85.9(2)
O1 Zr1 C16 C20 1.7(2)
C1 Zr1 C16 C20 -102.6(2)
C14 Zr1 C16 C20 102.3(2)
C15 Zr1 C16 C20 109.5(2)
C17 Zr1 C16 C20 -114.9(3)
C18 Zr1 C16 C20 -77.6(2)
C13 Zr1 C16 C20 139.4(2)
C19 Zr1 C16 C20 -37.08(18)
C11 Zr1 C16 C20 141.1(2)
C12 Zr1 C16 C20 159.16(19)
O1 Zr1 C16 C26 -119.0(3)
C1 Zr1 C16 C26 136.8(3)
C14 Zr1 C16 C26 -18.3(4)
C15 Zr1 C16 C26 -11.1(3)
C20 Zr1 C16 C26 -120.6(4)
C17 Zr1 C16 C26 124.5(4)
C18 Zr1 C16 C26 161.8(4)
C13 Zr1 C16 C26 18.8(4)
C19 Zr1 C16 C26 -157.7(4)
C11 Zr1 C16 C26 20.5(3)
C12 Zr1 C16 C26 38.5(3)
C20 C16 C17 C18 -2.6(4)
C26 C16 C17 C18 163.2(3)
Zr1 C16 C17 C18 -67.7(2)
C20 C16 C17 C27 -171.6(3)
C26 C16 C17 C27 -5.8(5)
Zr1 C16 C17 C27 123.3(3)
C20 C16 C17 Zr1 65.1(2)
C26 C16 C17 Zr1 -129.1(3)
O1 Zr1 C17 C16 -81.6(2)
C1 Zr1 C17 C16 -170.53(19)
C14 Zr1 C17 C16 58.5(3)
C15 Zr1 C17 C16 48.5(2)
C20 Zr1 C17 C16 -37.04(18)
C18 Zr1 C17 C16 -114.6(3)
C13 Zr1 C17 C16 107.0(2)
C19 Zr1 C17 C16 -77.2(2)
C11 Zr1 C17 C16 74.2(2)
C12 Zr1 C17 C16 103.0(2)
O1 Zr1 C17 C18 33.0(2)
C1 Zr1 C17 C18 -55.9(2)
C14 Zr1 C17 C18 173.1(2)
C15 Zr1 C17 C18 163.06(18)
C20 Zr1 C17 C18 77.6(2)
C13 Zr1 C17 C18 -138.4(2)
C16 Zr1 C17 C18 114.6(3)
C19 Zr1 C17 C18 37.44(18)
C11 Zr1 C17 C18 -171.25(19)
C12 Zr1 C17 C18 -142.42(19)
O1 Zr1 C17 C27 154.9(3)
C1 Zr1 C17 C27 66.0(3)
C14 Zr1 C17 C27 -64.9(4)
C15 Zr1 C17 C27 -75.0(3)
C20 Zr1 C17 C27 -160.5(4)
C18 Zr1 C17 C27 121.9(4)
C13 Zr1 C17 C27 -16.4(4)
C16 Zr1 C17 C27 -123.5(4)
C19 Zr1 C17 C27 159.4(4)
C11 Zr1 C17 C27 -49.3(3)
C12 Zr1 C17 C27 -20.5(3)
C16 C17 C18 C19 0.4(3)
C27 C17 C18 C19 169.5(3)
Zr1 C17 C18 C19 -67.6(2)
C16 C17 C18 C28 -165.8(3)
C27 C17 C18 C28 3.4(5)
Zr1 C17 C18 C28 126.2(3)
C16 C17 C18 Zr1 68.0(2)
C27 C17 C18 Zr1 -122.8(3)
O1 Zr1 C18 C17 -153.33(18)
C1 Zr1 C18 C17 124.0(2)
C14 Zr1 C18 C17 -37.6(10)
C15 Zr1 C18 C17 -25.6(3)
C20 Zr1 C18 C17 -77.5(2)
C13 Zr1 C18 C17 80.4(3)
C16 Zr1 C18 C17 -37.05(18)
C19 Zr1 C18 C17 -114.0(3)
C11 Zr1 C18 C17 10.4(2)
C12 Zr1 C18 C17 48.0(2)
O1 Zr1 C18 C19 -39.35(19)
C1 Zr1 C18 C19 -122.0(2)
C14 Zr1 C18 C19 76.4(10)
C15 Zr1 C18 C19 88.3(2)
C20 Zr1 C18 C19 36.51(18)
C17 Zr1 C18 C19 114.0(3)
C13 Zr1 C18 C19 -165.6(2)
C16 Zr1 C18 C19 76.9(2)
C11 Zr1 C18 C19 124.39(19)
C12 Zr1 C18 C19 162.03(19)
O1 Zr1 C18 C28 83.1(3)
C1 Zr1 C18 C28 0.4(3)
C14 Zr1 C18 C28 -161.2(9)
C15 Zr1 C18 C28 -149.3(3)
C20 Zr1 C18 C28 158.9(4)
C17 Zr1 C18 C28 -123.6(4)
C13 Zr1 C18 C28 -43.2(4)
C16 Zr1 C18 C28 -160.7(4)
C19 Zr1 C18 C28 122.4(4)
C11 Zr1 C18 C28 -113.2(3)
C12 Zr1 C18 C28 -75.6(3)
C17 C18 C19 C20 2.0(3)
C28 C18 C19 C20 168.5(3)
Zr1 C18 C19 C20 -64.4(2)
C17 C18 C19 C29 -170.0(3)
C28 C18 C19 C29 -3.5(5)
Zr1 C18 C19 C29 123.6(3)
C17 C18 C19 Zr1 66.4(2)
C28 C18 C19 Zr1 -127.1(3)
O1 Zr1 C19 C20 -105.99(19)
C1 Zr1 C19 C20 173.10(19)
C14 Zr1 C19 C20 -52.6(3)
C15 Zr1 C19 C20 -8.8(2)
C17 Zr1 C19 C20 77.9(2)
C18 Zr1 C19 C20 115.5(3)
C13 Zr1 C19 C20 -124.2(9)
C16 Zr1 C19 C20 37.41(18)
C11 Zr1 C19 C20 34.9(3)
C12 Zr1 C19 C20 78.2(3)
O1 Zr1 C19 C18 138.6(2)
C1 Zr1 C19 C18 57.65(19)
C14 Zr1 C19 C18 -168.1(2)
C15 Zr1 C19 C18 -124.3(2)
C20 Zr1 C19 C18 -115.5(3)
C17 Zr1 C19 C18 -37.59(18)
C13 Zr1 C19 C18 120.4(9)
C16 Zr1 C19 C18 -78.0(2)
C11 Zr1 C19 C18 -80.5(2)
C12 Zr1 C19 C18 -37.2(4)
O1 Zr1 C19 C29 15.8(3)
C1 Zr1 C19 C29 -65.1(3)
C14 Zr1 C19 C29 69.2(4)
C15 Zr1 C19 C29 113.0(3)
C20 Zr1 C19 C29 121.8(4)
C17 Zr1 C19 C29 -160.3(4)
C18 Zr1 C19 C29 -122.8(4)
C13 Zr1 C19 C29 -2.4(10)
C16 Zr1 C19 C29 159.2(4)
C11 Zr1 C19 C29 156.7(3)
C12 Zr1 C19 C29 -160.0(3)
C18 C19 C20 C16 -3.7(3)
C29 C19 C20 C16 168.4(3)
Zr1 C19 C20 C16 -68.5(2)
C18 C19 C20 C30 -176.7(3)
C29 C19 C20 C30 -4.6(5)
Zr1 C19 C20 C30 118.5(3)
C18 C19 C20 Zr1 64.9(2)
C29 C19 C20 Zr1 -123.0(3)
C17 C16 C20 C19 3.9(3)
C26 C16 C20 C19 -162.4(3)
Zr1 C16 C20 C19 69.1(2)
C17 C16 C20 C30 176.7(3)
C26 C16 C20 C30 10.4(5)
Zr1 C16 C20 C30 -118.1(3)
C17 C16 C20 Zr1 -65.2(2)
C26 C16 C20 Zr1 128.5(3)
O1 Zr1 C20 C19 67.14(18)
C1 Zr1 C20 C19 -8.9(2)
C14 Zr1 C20 C19 148.33(19)
C15 Zr1 C20 C19 173.22(19)
C17 Zr1 C20 C19 -77.4(2)
C18 Zr1 C20 C19 -36.84(18)
C13 Zr1 C20 C19 165.8(3)
C16 Zr1 C20 C19 -114.4(3)
C11 Zr1 C20 C19 -155.02(18)
C12 Zr1 C20 C19 -144.2(2)
O1 Zr1 C20 C16 -178.5(2)
C1 Zr1 C20 C16 105.5(2)
C14 Zr1 C20 C16 -97.3(2)
C15 Zr1 C20 C16 -72.4(2)
C17 Zr1 C20 C16 36.94(18)
C18 Zr1 C20 C16 77.5(2)
C13 Zr1 C20 C16 -79.8(3)
C19 Zr1 C20 C16 114.4(3)
C11 Zr1 C20 C16 -40.6(2)
C12 Zr1 C20 C16 -29.8(3)
O1 Zr1 C20 C30 -54.7(3)
C1 Zr1 C20 C30 -130.7(3)
C14 Zr1 C20 C30 26.5(3)
C15 Zr1 C20 C30 51.4(3)
C17 Zr1 C20 C30 160.7(3)
C18 Zr1 C20 C30 -158.7(3)
C13 Zr1 C20 C30 44.0(4)
C16 Zr1 C20 C30 123.8(4)
C19 Zr1 C20 C30 -121.9(4)
C11 Zr1 C20 C30 83.1(3)
C12 Zr1 C20 C30 94.0(3)
N1 P1 C31 C32 69.4(3)
C2 P1 C31 C32 -50.7(4)
C41 P1 C31 C32 -171.6(3)
N1 P1 C31 C36 -108.2(3)
C2 P1 C31 C36 131.7(3)
C41 P1 C31 C36 10.7(4)
C36 C31 C32 C33 1.9(6)
P1 C31 C32 C33 -175.8(4)
C31 C32 C33 C34 -0.1(7)
C32 C33 C34 C35 -2.5(8)
C33 C34 C35 C36 3.2(8)
C34 C35 C36 C31 -1.5(7)
C32 C31 C36 C35 -1.1(6)
P1 C31 C36 C35 176.5(4)
N1 P1 C41 C42 -130.5(3)
C2 P1 C41 C42 -5.3(3)
C31 P1 C41 C42 116.9(3)
N1 P1 C41 C46 49.5(3)
C2 P1 C41 C46 174.7(3)
C31 P1 C41 C46 -63.2(3)
C46 C41 C42 C43 -1.2(5)
P1 C41 C42 C43 178.7(3)
C41 C42 C43 C44 -0.1(5)
C42 C43 C44 C45 1.1(6)
C43 C44 C45 C46 -0.9(6)
C44 C45 C46 C41 -0.4(6)
C42 C41 C46 C45 1.5(5)
P1 C41 C46 C45 -178.5(3)
O1 N1 C51 C52 160.4(3)
P1 N1 C51 C52 -77.0(4)
O1 N1 C51 C56 -17.8(4)
P1 N1 C51 C56 104.8(4)
C56 C51 C52 C53 -3.6(6)
N1 C51 C52 C53 178.2(4)
C51 C52 C53 C54 2.8(8)
C52 C53 C54 C55 -0.2(9)
C53 C54 C55 C56 -1.7(9)
C52 C51 C56 C55 1.8(6)
N1 C51 C56 C55 -179.9(4)
C54 C55 C56 C51 0.9(8)
C81 B1 C61 C62 108.2(4)
C71 B1 C61 C62 -128.4(4)
C91 B1 C61 C62 -14.3(5)
C81 B1 C61 C66 -64.5(4)
C71 B1 C61 C66 58.9(4)
C91 B1 C61 C66 173.0(3)
C66 C61 C62 F62 177.6(3)
B1 C61 C62 F62 4.6(6)
C66 C61 C62 C63 -2.7(6)
B1 C61 C62 C63 -175.8(4)
F62 C62 C63 F63 0.6(6)
C61 C62 C63 F63 -179.1(4)
F62 C62 C63 C64 -178.3(4)
C61 C62 C63 C64 2.1(7)
F63 C63 C64 F64 1.8(7)
C62 C63 C64 F64 -179.4(4)
F63 C63 C64 C65 -179.5(4)
C62 C63 C64 C65 -0.7(7)
F64 C64 C65 F65 -1.2(6)
C63 C64 C65 F65 -179.9(4)
F64 C64 C65 C66 178.9(4)
C63 C64 C65 C66 0.3(7)
F65 C65 C66 F66 -0.1(6)
C64 C65 C66 F66 179.8(4)
F65 C65 C66 C61 179.0(4)
C64 C65 C66 C61 -1.1(6)
C62 C61 C66 F66 -178.7(3)
B1 C61 C66 F66 -4.9(5)
C62 C61 C66 C65 2.3(5)
B1 C61 C66 C65 176.0(3)
C81 B1 C71 C72 129.1(3)
C61 B1 C71 C72 13.4(5)
C91 B1 C71 C72 -108.1(4)
C81 B1 C71 C76 -59.9(4)
C61 B1 C71 C76 -175.6(3)
C91 B1 C71 C76 62.9(4)
C76 C71 C72 F72 -178.1(3)
B1 C71 C72 F72 -6.7(5)
C76 C71 C72 C73 0.5(5)
B1 C71 C72 C73 171.9(3)
F72 C72 C73 F73 -2.6(5)
C71 C72 C73 F73 178.7(3)
F72 C72 C73 C74 178.0(3)
C71 C72 C73 C74 -0.7(6)
F73 C73 C74 F74 0.8(6)
C72 C73 C74 F74 -179.8(3)
F73 C73 C74 C75 -179.1(3)
C72 C73 C74 C75 0.4(6)
F74 C74 C75 F75 -0.4(5)
C73 C74 C75 F75 179.4(3)
F74 C74 C75 C76 -179.7(3)
C73 C74 C75 C76 0.1(5)
F75 C75 C76 F76 0.0(5)
C74 C75 C76 F76 179.3(3)
F75 C75 C76 C71 -179.6(3)
C74 C75 C76 C71 -0.3(6)
C72 C71 C76 F76 -179.6(3)
B1 C71 C76 F76 8.2(5)
C72 C71 C76 C75 0.0(5)
B1 C71 C76 C75 -172.2(3)
C61 B1 C81 C82 105.7(4)
C71 B1 C81 C82 -16.4(5)
C91 B1 C81 C82 -132.0(3)
C61 B1 C81 C86 -65.5(4)
C71 B1 C81 C86 172.5(3)
C91 B1 C81 C86 56.9(4)
C86 C81 C82 F82 179.1(3)
B1 C81 C82 F82 7.5(5)
C86 C81 C82 C83 -0.6(5)
B1 C81 C82 C83 -172.3(3)
F82 C82 C83 F83 -1.0(5)
C81 C82 C83 F83 178.8(3)
F82 C82 C83 C84 -179.8(3)
C81 C82 C83 C84 0.0(6)
F83 C83 C84 F84 -0.9(6)
C82 C83 C84 F84 177.9(3)
F83 C83 C84 C85 -178.9(3)
C82 C83 C84 C85 -0.1(6)
F84 C84 C85 F85 2.6(5)
C83 C84 C85 F85 -179.4(3)
F84 C84 C85 C86 -177.1(3)
C83 C84 C85 C86 0.9(5)
F85 C85 C86 F86 -2.1(5)
C84 C85 C86 F86 177.7(3)
F85 C85 C86 C81 178.6(3)
C84 C85 C86 C81 -1.7(5)
C82 C81 C86 F86 -177.8(3)
B1 C81 C86 F86 -5.5(5)
C82 C81 C86 C85 1.5(5)
B1 C81 C86 C85 173.8(3)
C81 B1 C91 C96 -172.4(3)
C61 B1 C91 C96 -56.9(4)
C71 B1 C91 C96 64.1(4)
C81 B1 C91 C92 15.6(5)
C61 B1 C91 C92 131.1(3)
C71 B1 C91 C92 -107.8(4)
C96 C91 C92 F92 -176.5(3)
B1 C91 C92 F92 -4.0(5)
C96 C91 C92 C93 2.7(5)
B1 C91 C92 C93 175.1(3)
F92 C92 C93 F93 -1.0(5)
C91 C92 C93 F93 179.8(3)
F92 C92 C93 C94 179.0(3)
C91 C92 C93 C94 -0.2(6)
F93 C93 C94 F94 0.9(6)
C92 C93 C94 F94 -179.0(4)
F93 C93 C94 C95 178.0(4)
C92 C93 C94 C95 -1.9(6)
F94 C94 C95 F95 -0.2(6)
C93 C94 C95 F95 -177.3(4)
F94 C94 C95 C96 178.5(4)
C93 C94 C95 C96 1.4(6)
F95 C95 C96 F96 -0.5(5)
C94 C95 C96 F96 -179.1(3)
F95 C95 C96 C91 -180.0(3)
C94 C95 C96 C91 1.3(6)
C92 C91 C96 F96 177.2(3)
B1 C91 C96 F96 4.2(5)
C92 C91 C96 C95 -3.3(5)
B1 C91 C96 C95 -176.3(3)

loop_
_platon_squeeze_void_nr
_platon_squeeze_void_average_x
_platon_squeeze_void_average_y
_platon_squeeze_void_average_z
_platon_squeeze_void_volume
_platon_squeeze_void_count_electrons
_platon_squeeze_void_content
1 0.500 0.000 0.000 681 63 ' '
